data_1513481
loop_
_publ_author_name
'Youn, So Won'
'Song, Hyoung Sub'
'Park, Jong Hyub'

_publ_section_title
;
 Asymmetric Domino Multicatalysis for the Synthesis of 3-Substituted
 Phthalides: Cinchonine/NHC Cooperative System.
;
_journal_issue 3
_journal_name_full 'Organic letters'
_journal_page_first 1028
_journal_page_last 1031
_journal_paper_doi 10.1021/ol5000617
_journal_volume 16
_journal_year 2014
_chemical_absolute_configuration unk
_chemical_formula_sum 'C13 H14 O4'
_chemical_formula_weight 234.24
_chemical_name_systematic
; 
 ? 
;
_space_group_IT_number 5
_symmetry_cell_setting monoclinic
_symmetry_space_group_name_Hall 'C 2y'
_symmetry_space_group_name_H-M 'C 1 2 1'
_atom_sites_solution_hydrogens geom
_atom_sites_solution_primary direct
_atom_sites_solution_secondary difmap
_audit_creation_method SHELXL-97
_cell_angle_alpha 90.00
_cell_angle_beta 110.7080(10)
_cell_angle_gamma 90.00
_cell_formula_units_Z 16
_cell_length_a 21.8649(16)
_cell_length_b 13.0933(9)
_cell_length_c 17.7804(13)
_cell_measurement_reflns_used 5516
_cell_measurement_temperature 173(2)
_cell_measurement_theta_max 23.72
_cell_measurement_theta_min 2.55
_cell_volume 4761.4(6)
_computing_cell_refinement 'Bruker SAINT'
_computing_data_collection 'Bruker APEX2'
_computing_data_reduction 'Bruker SAINT'
_computing_molecular_graphics 'Bruker SHELXTL'
_computing_publication_material 'Bruker SHELXTL'
_computing_structure_refinement 'SHELXL-97 (Sheldrick, 2008)'
_computing_structure_solution 'SHELXS-97 (Sheldrick, 2008)'
_diffrn_ambient_temperature 173(2)
_diffrn_measured_fraction_theta_full 0.997
_diffrn_measured_fraction_theta_max 0.997
_diffrn_measurement_device_type 'Bruker APEX-II CCD'
_diffrn_measurement_method '\f and \w scans'
_diffrn_radiation_monochromator graphite
_diffrn_radiation_source 'fine-focus sealed tube'
_diffrn_radiation_type MoK\a
_diffrn_radiation_wavelength 0.71073
_diffrn_reflns_av_R_equivalents 0.0492
_diffrn_reflns_av_sigmaI/netI 0.0746
_diffrn_reflns_limit_h_max 29
_diffrn_reflns_limit_h_min -29
_diffrn_reflns_limit_k_max 17
_diffrn_reflns_limit_k_min -17
_diffrn_reflns_limit_l_max 23
_diffrn_reflns_limit_l_min -23
_diffrn_reflns_number 35355
_diffrn_reflns_theta_full 28.37
_diffrn_reflns_theta_max 28.37
_diffrn_reflns_theta_min 1.22
_exptl_absorpt_coefficient_mu 0.097
_exptl_absorpt_correction_T_max 0.9865
_exptl_absorpt_correction_T_min 0.9648
_exptl_absorpt_correction_type multi-scan
_exptl_crystal_colour colourless
_exptl_crystal_density_diffrn 1.307
_exptl_crystal_density_method 'not measured'
_exptl_crystal_description Block
_exptl_crystal_F_000 1984
_exptl_crystal_size_max 0.37
_exptl_crystal_size_mid 0.33
_exptl_crystal_size_min 0.14
_refine_diff_density_max 0.530
_refine_diff_density_min -0.303
_refine_diff_density_rms 0.063
_refine_ls_abs_structure_details 'Flack H D (1983), Acta Cryst. A39, 876-881'
_refine_ls_abs_structure_Flack -1.1(9)
_refine_ls_extinction_method none
_refine_ls_goodness_of_fit_ref 1.039
_refine_ls_hydrogen_treatment constr
_refine_ls_matrix_type full
_refine_ls_number_parameters 613
_refine_ls_number_reflns 11848
_refine_ls_number_restraints 1
_refine_ls_restrained_S_all 1.039
_refine_ls_R_factor_all 0.0915
_refine_ls_R_factor_gt 0.0683
_refine_ls_shift/su_max 0.002
_refine_ls_shift/su_mean 0.000
_refine_ls_structure_factor_coef Fsqd
_refine_ls_weighting_details 'calc w=1/[\s^2^(Fo^2^)+(0.1079P)^2^+1.2893P] where P=(Fo^2^+2Fc^2^)/3'
_refine_ls_weighting_scheme calc
_refine_ls_wR_factor_gt 0.1824
_refine_ls_wR_factor_ref 0.2024
_reflns_number_gt 8678
_reflns_number_total 11848
_reflns_threshold_expression >2sigma(I)
_cod_data_source_file ol5000617_si_002.cif
_cod_data_source_block me
_cod_depositor_comments
;
The following automatic conversions were performed:

'_chemical_absolute_configuration' value 'UNK' changed to 'unk'
according to
/usr/data/users/saulius/automatic-downloads/current/ACS/lib/dictionaries/cif_core.dic
dictionary named 'cif_core.dic' version 2.4.2 from
2011-04-26.

'_symmetry_cell_setting' value 'Monoclinic' changed to
'monoclinic' according to
/usr/data/users/saulius/automatic-downloads/current/ACS/lib/dictionaries/cif_core.dic
dictionary named 'cif_core.dic' version 2.4.2 from
2011-04-26.

'_exptl_absorpt_correction_type' value 'Multi-scan'
changed to 'multi-scan' according to
/usr/data/users/saulius/automatic-downloads/current/ACS/lib/dictionaries/cif_core.dic
dictionary named 'cif_core.dic' version 2.4.2 from 2011-04-26.

Automatic conversion script
Id: cif_fix_values 2281 2013-09-26 08:29:07Z andrius 
;
_cod_original_sg_symbol_H-M C2
_cod_database_code 1513481

loop_
_symmetry_equiv_pos_as_xyz
'x, y, z'
'-x, y, -z'
'x+1/2, y+1/2, z'
'-x+1/2, y+1/2, -z'

loop_
_atom_site_label
_atom_site_type_symbol
_atom_site_fract_x
_atom_site_fract_y
_atom_site_fract_z
_atom_site_U_iso_or_equiv
_atom_site_adp_type
_atom_site_occupancy
_atom_site_symmetry_multiplicity
_atom_site_calc_flag
_atom_site_refinement_flags
O1 O -0.29401(10) -0.29377(15) -0.24776(11) 0.0321(4) Uani 1 1 d .
O2 O -0.25909(12) -0.45508(17) -0.24573(15) 0.0443(6) Uani 1 1 d .
O3 O -0.39662(12) -0.1219(2) -0.25285(14) 0.0490(6) Uani 1 1 d .
O4 O -0.44706(11) -0.1185(2) -0.38728(15) 0.0513(6) Uani 1 1 d .
O5 O -0.22014(10) -0.79591(16) -0.25775(12) 0.0329(5) Uani 1 1 d .
O6 O -0.25272(14) -0.95745(18) -0.25650(16) 0.0510(6) Uani 1 1 d .
O7 O -0.12849(11) -0.61992(19) -0.27052(12) 0.0410(5) Uani 1 1 d .
O8 O -0.06949(10) -0.59961(18) -0.13954(13) 0.0404(5) Uani 1 1 d .
O9 O -0.23717(11) -0.93132(18) -0.50144(13) 0.0391(5) Uani 1 1 d .
O10 O -0.30508(13) -1.05704(19) -0.49621(16) 0.0510(6) Uani 1 1 d .
O11 O -0.11061(11) -0.83571(19) -0.51361(12) 0.0408(6) Uani 1 1 d .
O12 O -0.05771(9) -0.84815(16) -0.38051(11) 0.0305(5) Uani 1 1 d .
O13 O -0.23179(10) -0.91487(17) -0.99532(13) 0.0366(5) Uani 1 1 d .
O14 O -0.29549(12) -1.04322(18) -0.98403(15) 0.0453(6) Uani 1 1 d .
O15 O -0.10768(10) -0.81807(19) -1.01195(12) 0.0408(6) Uani 1 1 d .
O16 O -0.05405(9) -0.82737(17) -0.87921(11) 0.0337(5) Uani 1 1 d .
C1 C -0.25280(15) -0.3655(2) -0.25843(17) 0.0321(6) Uani 1 1 d .
C2 C -0.20469(13) -0.3148(2) -0.28552(16) 0.0280(6) Uani 1 1 d .
C3 C -0.15265(15) -0.3544(2) -0.30305(18) 0.0367(7) Uani 1 1 d .
H3A H -0.1438 -0.4256 -0.2996 0.044 Uiso 1 1 calc R
C4 C -0.11392(15) -0.2862(3) -0.32587(19) 0.0388(7) Uani 1 1 d .
H4A H -0.0777 -0.3115 -0.3379 0.047 Uiso 1 1 calc R
C5 C -0.12646(15) -0.1814(2) -0.33171(17) 0.0338(7) Uani 1 1 d .
C6 C -0.17957(15) -0.1425(2) -0.31431(16) 0.0318(6) Uani 1 1 d .
H6A H -0.1891 -0.0715 -0.3187 0.038 Uiso 1 1 calc R
C7 C -0.21805(13) -0.2107(2) -0.29034(15) 0.0269(6) Uani 1 1 d .
C8 C -0.27788(14) -0.1923(2) -0.27005(16) 0.0285(6) Uani 1 1 d .
H8A H -0.2677 -0.1447 -0.2233 0.034 Uiso 1 1 calc R
C9 C -0.08300(17) -0.1101(3) -0.3572(2) 0.0450(8) Uani 1 1 d .
H9A H -0.0486 -0.1496 -0.3671 0.068 Uiso 1 1 calc R
H9B H -0.0631 -0.0602 -0.3144 0.068 Uiso 1 1 calc R
H9C H -0.1092 -0.0743 -0.4064 0.068 Uiso 1 1 calc R
C10 C -0.33483(14) -0.1527(2) -0.33955(16) 0.0300(6) Uani 1 1 d .
H10A H -0.3467 -0.2041 -0.3832 0.036 Uiso 1 1 calc R
H10B H -0.3212 -0.0899 -0.3603 0.036 Uiso 1 1 calc R
C11 C -0.39475(16) -0.1291(2) -0.31871(19) 0.0365(7) Uani 1 1 d .
C12 C -0.51111(19) -0.0996(3) -0.3813(3) 0.0611(11) Uani 1 1 d .
H12A H -0.5458 -0.1241 -0.4307 0.073 Uiso 1 1 calc R
H12B H -0.5147 -0.1383 -0.3352 0.073 Uiso 1 1 calc R
C13 C -0.5204(2) 0.0065(4) -0.3707(3) 0.0686(12) Uani 1 1 d .
H13A H -0.5638 0.0173 -0.3676 0.103 Uiso 1 1 calc R
H13B H -0.5168 0.0448 -0.4163 0.103 Uiso 1 1 calc R
H13C H -0.4869 0.0302 -0.3208 0.103 Uiso 1 1 calc R
C14 C -0.25964(15) -0.8690(2) -0.24424(18) 0.0340(6) Uani 1 1 d .
C15 C -0.30618(14) -0.8183(2) -0.21415(17) 0.0303(6) Uani 1 1 d .
C16 C -0.35665(16) -0.8590(3) -0.19351(19) 0.0395(7) Uani 1 1 d .
H16A H -0.3646 -0.9305 -0.1958 0.047 Uiso 1 1 calc R
C17 C -0.39514(15) -0.7921(3) -0.16938(19) 0.0394(7) Uani 1 1 d .
H17A H -0.4303 -0.8182 -0.1556 0.047 Uiso 1 1 calc R
C18 C -0.38339(15) -0.6864(3) -0.16485(17) 0.0346(7) Uani 1 1 d .
C19 C -0.33199(14) -0.6470(2) -0.18554(16) 0.0301(6) Uani 1 1 d .
H19A H -0.3234 -0.5757 -0.1826 0.036 Uiso 1 1 calc R
C20 C -0.29372(13) -0.7142(2) -0.21044(15) 0.0260(5) Uani 1 1 d .
C21 C -0.23673(13) -0.6950(2) -0.23611(16) 0.0269(6) Uani 1 1 d .
H21A H -0.2499 -0.6490 -0.2841 0.032 Uiso 1 1 calc R
C22 C -0.42630(17) -0.6155(3) -0.1384(2) 0.0471(8) Uani 1 1 d .
H22A H -0.4597 -0.6553 -0.1263 0.071 Uiso 1 1 calc R
H22B H -0.4476 -0.5666 -0.1815 0.071 Uiso 1 1 calc R
H22C H -0.3995 -0.5783 -0.0901 0.071 Uiso 1 1 calc R
C23 C -0.17742(13) -0.6521(2) -0.17051(16) 0.0279(6) Uani 1 1 d .
H23A H -0.1906 -0.5912 -0.1469 0.033 Uiso 1 1 calc R
H23B H -0.1605 -0.7037 -0.1274 0.033 Uiso 1 1 calc R
C24 C -0.12363(14) -0.6229(2) -0.20103(17) 0.0296(6) Uani 1 1 d .
C25 C -0.01315(17) -0.5723(3) -0.1609(2) 0.0514(9) Uani 1 1 d .
H25A H 0.0018 -0.6323 -0.1836 0.062 Uiso 1 1 calc R
H25B H -0.0250 -0.5173 -0.2018 0.062 Uiso 1 1 calc R
C26 C 0.03808(19) -0.5379(4) -0.0887(3) 0.0664(12) Uani 1 1 d .
H26A H 0.0767 -0.5193 -0.1015 0.100 Uiso 1 1 calc R
H26B H 0.0494 -0.5929 -0.0488 0.100 Uiso 1 1 calc R
H26C H 0.0228 -0.4783 -0.0670 0.100 Uiso 1 1 calc R
C27 C -0.29106(16) -0.9677(3) -0.48839(18) 0.0380(7) Uani 1 1 d .
C28 C -0.32341(15) -0.8811(2) -0.46535(17) 0.0331(6) Uani 1 1 d .
C29 C -0.37910(15) -0.8797(3) -0.4440(2) 0.0394(7) Uani 1 1 d .
H29A H -0.4021 -0.9406 -0.4420 0.047 Uiso 1 1 calc R
C30 C -0.39921(16) -0.7857(3) -0.4257(2) 0.0441(8) Uani 1 1 d .
H30A H -0.4368 -0.7824 -0.4108 0.053 Uiso 1 1 calc R
C31 C -0.36621(15) -0.6959(3) -0.42859(19) 0.0384(7) Uani 1 1 d .
C32 C -0.30998(15) -0.6993(2) -0.44953(18) 0.0357(7) Uani 1 1 d .
H32A H -0.2866 -0.6387 -0.4515 0.043 Uiso 1 1 calc R
C33 C -0.28973(14) -0.7929(2) -0.46716(16) 0.0317(6) Uani 1 1 d .
C34 C -0.23135(15) -0.8208(2) -0.48869(18) 0.0332(6) Uani 1 1 d .
H34A H -0.2334 -0.7854 -0.5393 0.040 Uiso 1 1 calc R
C35 C -0.39069(19) -0.5962(3) -0.4105(2) 0.0487(9) Uani 1 1 d .
H35A H -0.4299 -0.6075 -0.3970 0.073 Uiso 1 1 calc R
H35B H -0.4014 -0.5516 -0.4576 0.073 Uiso 1 1 calc R
H35C H -0.3568 -0.5640 -0.3648 0.073 Uiso 1 1 calc R
C36 C -0.16727(13) -0.7982(2) -0.42239(16) 0.0308(6) Uani 1 1 d .
H36A H -0.1654 -0.8355 -0.3732 0.037 Uiso 1 1 calc R
H36B H -0.1645 -0.7242 -0.4102 0.037 Uiso 1 1 calc R
C37 C -0.10994(14) -0.8293(2) -0.44579(16) 0.0285(6) Uani 1 1 d .
C38 C 0.00203(14) -0.8742(3) -0.39508(17) 0.0329(6) Uani 1 1 d .
H38A H 0.0148 -0.8178 -0.4236 0.039 Uiso 1 1 calc R
H38B H -0.0046 -0.9367 -0.4284 0.039 Uiso 1 1 calc R
C39 C 0.05414(14) -0.8917(3) -0.31413(19) 0.0391(7) Uani 1 1 d .
H39A H 0.0953 -0.9096 -0.3212 0.059 Uiso 1 1 calc R
H39B H 0.0408 -0.9475 -0.2866 0.059 Uiso 1 1 calc R
H39C H 0.0603 -0.8293 -0.2819 0.059 Uiso 1 1 calc R
C40 C -0.28405(15) -0.9533(2) -0.97904(17) 0.0347(7) Uani 1 1 d .
C41 C -0.31735(14) -0.8682(2) -0.95702(16) 0.0296(6) Uani 1 1 d .
C42 C -0.37269(15) -0.8673(3) -0.93463(18) 0.0362(7) Uani 1 1 d .
H42A H -0.3947 -0.9287 -0.9312 0.043 Uiso 1 1 calc R
C43 C -0.39419(15) -0.7737(3) -0.91763(18) 0.0381(7) Uani 1 1 d .
H43A H -0.4312 -0.7716 -0.9015 0.046 Uiso 1 1 calc R
C44 C -0.36342(15) -0.6826(3) -0.92340(18) 0.0373(7) Uani 1 1 d .
C45 C -0.30790(15) -0.6849(2) -0.94588(18) 0.0343(7) Uani 1 1 d .
H45A H -0.2860 -0.6236 -0.9499 0.041 Uiso 1 1 calc R
C46 C -0.28587(14) -0.7782(2) -0.96194(16) 0.0301(6) Uani 1 1 d .
C47 C -0.22811(14) -0.8041(2) -0.98529(17) 0.0322(6) Uani 1 1 d .
H47A H -0.2319 -0.7699 -1.0370 0.039 Uiso 1 1 calc R
C48 C -0.38874(19) -0.5830(3) -0.9057(2) 0.0513(9) Uani 1 1 d .
H48A H -0.4273 -0.5951 -0.8911 0.077 Uiso 1 1 calc R
H48B H -0.4007 -0.5393 -0.9535 0.077 Uiso 1 1 calc R
H48C H -0.3548 -0.5493 -0.8610 0.077 Uiso 1 1 calc R
C49 C -0.16353(13) -0.7774(3) -0.92042(16) 0.0330(7) Uani 1 1 d .
H49A H -0.1613 -0.7027 -0.9111 0.040 Uiso 1 1 calc R
H49B H -0.1606 -0.8115 -0.8696 0.040 Uiso 1 1 calc R
C50 C -0.10657(13) -0.8103(2) -0.94410(16) 0.0295(6) Uani 1 1 d .
C51 C 0.00568(14) -0.8528(3) -0.89418(17) 0.0352(7) Uani 1 1 d .
H51A H 0.0187 -0.7954 -0.9216 0.042 Uiso 1 1 calc R
H51B H -0.0013 -0.9142 -0.9287 0.042 Uiso 1 1 calc R
C52 C 0.05781(14) -0.8728(3) -0.81386(18) 0.0378(7) Uani 1 1 d .
H52A H 0.0987 -0.8907 -0.8215 0.057 Uiso 1 1 calc R
H52B H 0.0442 -0.9294 -0.7873 0.057 Uiso 1 1 calc R
H52C H 0.0645 -0.8114 -0.7804 0.057 Uiso 1 1 calc R

loop_
_atom_site_aniso_label
_atom_site_aniso_U_11
_atom_site_aniso_U_22
_atom_site_aniso_U_33
_atom_site_aniso_U_23
_atom_site_aniso_U_13
_atom_site_aniso_U_12
O1 0.0397(11) 0.0259(10) 0.0342(10) 0.0060(8) 0.0175(9) 0.0002(9)
O2 0.0527(14) 0.0247(12) 0.0582(14) 0.0106(10) 0.0231(12) 0.0006(10)
O3 0.0626(16) 0.0471(14) 0.0498(13) 0.0034(11) 0.0353(12) 0.0074(13)
O4 0.0382(12) 0.0578(16) 0.0622(15) 0.0201(13) 0.0229(12) 0.0185(12)
O5 0.0395(11) 0.0271(11) 0.0362(10) -0.0068(8) 0.0183(9) 0.0019(9)
O6 0.0634(16) 0.0249(12) 0.0696(17) -0.0127(11) 0.0296(13) -0.0017(11)
O7 0.0502(13) 0.0409(12) 0.0380(11) 0.0024(10) 0.0233(10) -0.0022(11)
O8 0.0318(11) 0.0471(14) 0.0441(12) -0.0072(10) 0.0155(10) -0.0101(10)
O9 0.0419(12) 0.0379(13) 0.0420(12) -0.0042(10) 0.0204(10) 0.0030(10)
O10 0.0577(16) 0.0356(14) 0.0687(16) -0.0023(12) 0.0336(13) 0.0001(12)
O11 0.0402(12) 0.0578(16) 0.0282(10) 0.0042(10) 0.0167(9) 0.0033(11)
O12 0.0272(10) 0.0400(12) 0.0265(9) -0.0011(8) 0.0120(8) 0.0010(9)
O13 0.0358(11) 0.0364(13) 0.0420(11) -0.0030(9) 0.0194(10) 0.0015(9)
O14 0.0469(14) 0.0347(13) 0.0581(14) -0.0041(11) 0.0233(12) -0.0011(11)
O15 0.0363(11) 0.0636(16) 0.0265(10) 0.0046(10) 0.0159(9) 0.0061(11)
O16 0.0259(10) 0.0509(14) 0.0270(10) 0.0005(9) 0.0128(8) 0.0041(9)
C1 0.0349(15) 0.0269(15) 0.0330(14) 0.0041(11) 0.0102(12) -0.0023(12)
C2 0.0298(14) 0.0231(14) 0.0272(13) 0.0030(10) 0.0056(11) -0.0001(11)
C3 0.0412(17) 0.0272(15) 0.0415(16) 0.0041(12) 0.0142(14) 0.0038(13)
C4 0.0342(16) 0.0391(18) 0.0441(17) -0.0002(14) 0.0152(13) 0.0019(14)
C5 0.0351(15) 0.0329(16) 0.0312(15) -0.0012(12) 0.0090(12) -0.0074(13)
C6 0.0405(16) 0.0258(15) 0.0305(13) -0.0010(11) 0.0141(12) -0.0042(12)
C7 0.0275(13) 0.0264(14) 0.0243(12) -0.0028(10) 0.0060(10) -0.0017(11)
C8 0.0405(15) 0.0206(13) 0.0265(13) -0.0005(10) 0.0144(12) -0.0034(12)
C9 0.0463(19) 0.0418(19) 0.0529(19) -0.0068(15) 0.0249(16) -0.0174(16)
C10 0.0354(15) 0.0271(14) 0.0323(14) 0.0014(11) 0.0178(12) 0.0054(12)
C11 0.0444(17) 0.0265(15) 0.0486(17) 0.0054(13) 0.0290(15) 0.0040(13)
C12 0.045(2) 0.060(3) 0.086(3) 0.010(2) 0.034(2) 0.0047(19)
C13 0.054(2) 0.067(3) 0.086(3) 0.007(2) 0.027(2) 0.011(2)
C14 0.0386(16) 0.0248(15) 0.0371(15) -0.0035(12) 0.0114(13) 0.0016(12)
C15 0.0349(15) 0.0248(14) 0.0298(13) -0.0023(10) 0.0096(11) -0.0003(12)
C16 0.0443(18) 0.0316(16) 0.0448(17) 0.0003(13) 0.0185(14) -0.0097(14)
C17 0.0331(15) 0.0441(18) 0.0437(17) 0.0047(14) 0.0171(13) -0.0054(14)
C18 0.0322(15) 0.0444(18) 0.0280(14) 0.0055(12) 0.0116(12) 0.0072(13)
C19 0.0329(15) 0.0280(14) 0.0288(13) 0.0031(11) 0.0101(11) 0.0051(12)
C20 0.0279(13) 0.0228(13) 0.0246(12) 0.0019(10) 0.0057(10) 0.0006(11)
C21 0.0308(14) 0.0230(13) 0.0267(13) -0.0004(10) 0.0100(11) 0.0040(11)
C22 0.0445(18) 0.057(2) 0.0461(18) 0.0106(16) 0.0242(15) 0.0211(17)
C23 0.0296(14) 0.0249(13) 0.0303(13) -0.0001(11) 0.0119(11) -0.0002(11)
C24 0.0313(14) 0.0227(13) 0.0368(14) 0.0009(11) 0.0146(11) 0.0024(11)
C25 0.0415(19) 0.060(2) 0.059(2) -0.0054(18) 0.0264(17) -0.0094(17)
C26 0.042(2) 0.082(3) 0.073(3) -0.017(2) 0.0179(19) -0.017(2)
C27 0.0394(17) 0.0362(18) 0.0371(16) -0.0008(13) 0.0119(13) -0.0030(14)
C28 0.0336(15) 0.0352(16) 0.0311(14) -0.0003(12) 0.0124(12) 0.0037(12)
C29 0.0347(16) 0.0368(18) 0.0499(18) 0.0046(14) 0.0188(14) 0.0001(13)
C30 0.0349(16) 0.060(2) 0.0429(17) 0.0106(16) 0.0201(14) 0.0125(16)
C31 0.0352(16) 0.0422(19) 0.0352(16) 0.0056(13) 0.0092(13) 0.0152(14)
C32 0.0368(16) 0.0339(17) 0.0319(15) 0.0054(12) 0.0068(12) 0.0027(13)
C33 0.0310(14) 0.0355(16) 0.0292(13) 0.0052(12) 0.0114(11) 0.0058(13)
C34 0.0370(16) 0.0332(17) 0.0320(14) 0.0027(11) 0.0155(12) 0.0029(12)
C35 0.050(2) 0.047(2) 0.0510(19) 0.0028(16) 0.0200(17) 0.0117(17)
C36 0.0290(14) 0.0339(16) 0.0294(13) -0.0013(11) 0.0104(11) 0.0040(12)
C37 0.0305(14) 0.0290(15) 0.0272(13) 0.0033(10) 0.0117(11) 0.0000(11)
C38 0.0283(14) 0.0400(17) 0.0337(14) -0.0055(12) 0.0151(12) -0.0004(12)
C39 0.0265(14) 0.049(2) 0.0409(16) -0.0060(14) 0.0104(12) -0.0003(13)
C40 0.0315(15) 0.0393(18) 0.0339(15) 0.0019(13) 0.0123(12) 0.0046(13)
C41 0.0287(14) 0.0297(15) 0.0295(13) 0.0018(11) 0.0090(11) 0.0019(11)
C42 0.0332(15) 0.0396(17) 0.0377(16) 0.0024(13) 0.0150(13) -0.0002(13)
C43 0.0310(15) 0.051(2) 0.0362(15) 0.0026(14) 0.0172(13) 0.0071(14)
C44 0.0333(15) 0.0434(19) 0.0317(15) 0.0033(13) 0.0071(12) 0.0113(14)
C45 0.0334(15) 0.0323(16) 0.0352(15) 0.0062(12) 0.0096(12) 0.0000(12)
C46 0.0258(14) 0.0386(17) 0.0259(13) 0.0045(11) 0.0093(11) 0.0032(12)
C47 0.0290(14) 0.0393(17) 0.0295(13) 0.0027(12) 0.0118(11) 0.0009(13)
C48 0.051(2) 0.049(2) 0.059(2) 0.0057(17) 0.0257(18) 0.0183(17)
C49 0.0282(14) 0.0439(18) 0.0296(13) -0.0031(12) 0.0134(11) 0.0026(12)
C50 0.0287(13) 0.0320(15) 0.0297(13) 0.0025(11) 0.0128(11) -0.0008(11)
C51 0.0290(14) 0.0509(19) 0.0298(14) -0.0023(13) 0.0154(12) 0.0037(13)
C52 0.0292(15) 0.0461(19) 0.0374(15) -0.0026(13) 0.0108(12) 0.0035(13)

loop_
_atom_type_symbol
_atom_type_description
_atom_type_scat_dispersion_real
_atom_type_scat_dispersion_imag
_atom_type_scat_source
C C 0.0033 0.0016 'International Tables Vol C Tables 4.2.6.8 and 6.1.1.4'
H H 0.0000 0.0000 'International Tables Vol C Tables 4.2.6.8 and 6.1.1.4'
O O 0.0106 0.0060 'International Tables Vol C Tables 4.2.6.8 and 6.1.1.4'

loop_
_geom_angle_atom_site_label_1
_geom_angle_atom_site_label_2
_geom_angle_atom_site_label_3
_geom_angle
C1 O1 C8 110.7(2)
C11 O4 C12 118.6(3)
C14 O5 C21 110.9(2)
C24 O8 C25 115.5(2)
C27 O9 C34 110.6(2)
C37 O12 C38 115.7(2)
C40 O13 C47 110.7(2)
C50 O16 C51 115.7(2)
O2 C1 O1 121.2(3)
O2 C1 C2 130.0(3)
O1 C1 C2 108.8(2)
C3 C2 C7 121.7(3)
C3 C2 C1 130.5(3)
C7 C2 C1 107.8(3)
C2 C3 C4 117.4(3)
C3 C4 C5 122.1(3)
C4 C5 C6 119.9(3)
C4 C5 C9 120.1(3)
C6 C5 C9 120.0(3)
C7 C6 C5 118.2(3)
C2 C7 C6 120.7(3)
C2 C7 C8 109.0(2)
C6 C7 C8 130.2(3)
O1 C8 C7 103.6(2)
O1 C8 C10 109.1(2)
C7 C8 C10 113.5(2)
C8 C10 C11 114.0(2)
O3 C11 O4 124.5(3)
O3 C11 C10 126.2(3)
O4 C11 C10 109.2(2)
C13 C12 O4 111.0(4)
O6 C14 O5 121.1(3)
O6 C14 C15 130.8(3)
O5 C14 C15 108.1(2)
C16 C15 C20 121.8(3)
C16 C15 C14 130.0(3)
C20 C15 C14 108.2(3)
C17 C16 C15 117.8(3)
C16 C17 C18 121.5(3)
C19 C18 C17 119.7(3)
C19 C18 C22 120.1(3)
C17 C18 C22 120.2(3)
C20 C19 C18 118.8(3)
C15 C20 C19 120.4(3)
C15 C20 C21 108.8(2)
C19 C20 C21 130.8(3)
O5 C21 C20 103.9(2)
O5 C21 C23 108.3(2)
C20 C21 C23 114.1(2)
C24 C23 C21 112.4(2)
O7 C24 O8 124.5(3)
O7 C24 C23 125.5(3)
O8 C24 C23 110.0(2)
C26 C25 O8 107.8(3)
O10 C27 O9 121.3(3)
O10 C27 C28 130.8(3)
O9 C27 C28 107.9(3)
C33 C28 C29 121.4(3)
C33 C28 C27 109.1(3)
C29 C28 C27 129.6(3)
C30 C29 C28 117.0(3)
C29 C30 C31 122.1(3)
C30 C31 C32 119.8(3)
C30 C31 C35 120.2(3)
C32 C31 C35 120.0(3)
C33 C32 C31 118.0(3)
C28 C33 C32 121.6(3)
C28 C33 C34 108.2(3)
C32 C33 C34 130.2(3)
O9 C34 C33 104.2(2)
O9 C34 C36 108.7(2)
C33 C34 C36 113.1(2)
C34 C36 C37 111.4(2)
O11 C37 O12 124.3(3)
O11 C37 C36 125.3(3)
O12 C37 C36 110.4(2)
O12 C38 C39 106.8(2)
O14 C40 O13 120.8(3)
O14 C40 C41 131.2(3)
O13 C40 C41 108.0(3)
C46 C41 C42 120.7(3)
C46 C41 C40 109.1(3)
C42 C41 C40 130.2(3)
C43 C42 C41 117.6(3)
C42 C43 C44 122.2(3)
C43 C44 C45 119.4(3)
C43 C44 C48 120.6(3)
C45 C44 C48 120.1(3)
C46 C45 C44 118.6(3)
C45 C46 C41 121.5(3)
C45 C46 C47 130.3(3)
C41 C46 C47 108.1(3)
O13 C47 C46 104.1(2)
O13 C47 C49 108.6(2)
C46 C47 C49 112.7(2)
C50 C49 C47 111.1(2)
O15 C50 O16 124.2(3)
O15 C50 C49 125.3(3)
O16 C50 C49 110.5(2)
O16 C51 C52 107.1(2)

loop_
_geom_bond_atom_site_label_1
_geom_bond_atom_site_label_2
_geom_bond_distance
O1 C1 1.360(4)
O1 C8 1.464(3)
O2 C1 1.211(4)
O3 C11 1.190(4)
O4 C11 1.352(4)
O4 C12 1.463(4)
O5 C14 1.366(4)
O5 C21 1.458(3)
O6 C14 1.198(4)
O7 C24 1.203(3)
O8 C24 1.332(3)
O8 C25 1.456(4)
O9 C27 1.365(4)
O9 C34 1.463(4)
O10 C27 1.205(4)
O11 C37 1.204(3)
O12 C37 1.332(3)
O12 C38 1.459(3)
O13 C40 1.370(4)
O13 C47 1.460(4)
O14 C40 1.201(4)
O15 C50 1.202(3)
O16 C50 1.328(3)
O16 C51 1.461(3)
C1 C2 1.462(4)
C2 C3 1.383(4)
C2 C7 1.391(4)
C3 C4 1.387(5)
C4 C5 1.396(5)
C5 C6 1.399(4)
C5 C9 1.511(4)
C6 C7 1.393(4)
C7 C8 1.494(4)
C8 C10 1.503(4)
C10 C11 1.514(4)
C12 C13 1.426(6)
C14 C15 1.465(4)
C15 C16 1.387(4)
C15 C20 1.388(4)
C16 C17 1.384(5)
C17 C18 1.405(5)
C18 C19 1.399(4)
C18 C22 1.509(4)
C19 C20 1.389(4)
C20 C21 1.492(4)
C21 C23 1.512(4)
C23 C24 1.509(4)
C25 C26 1.445(5)
C27 C28 1.469(4)
C28 C33 1.376(4)
C28 C29 1.398(4)
C29 C30 1.384(5)
C30 C31 1.389(5)
C31 C32 1.406(4)
C31 C35 1.489(5)
C32 C33 1.377(4)
C33 C34 1.501(4)
C34 C36 1.507(4)
C36 C37 1.510(4)
C38 C39 1.504(4)
C40 C41 1.458(4)
C41 C46 1.383(4)
C41 C42 1.401(4)
C42 C43 1.384(5)
C43 C44 1.392(5)
C44 C45 1.406(4)
C44 C48 1.492(5)
C45 C46 1.379(4)
C46 C47 1.501(4)
C47 C49 1.515(4)
C49 C50 1.512(4)
C51 C52 1.502(4)
